data_4336731
loop_
_publ_author_name
'Kun Chen'
'Jan W. Bats'
'Michael Schmittel'

_publ_section_title
;
 Iridium-Based Lab-on-a-Molecule for Hg2+ and ClO- with Two Distinct
 Light-Up Emissions
;
_journal_name_full 'Inorganic Chemistry'
_journal_page_first 12863
_journal_page_last 12865
_journal_paper_doi 10.1021/ic401983h
_journal_volume 52
_journal_year 2013
_chemical_formula_moiety 'C36 H24 Ir N4 O4, F6 P'
_chemical_formula_sum 'C36 H24 F6 Ir N4 O4 P'
_chemical_formula_weight 913.76
_chemical_name_systematic
; 
 ? 
;
_space_group_IT_number 14
_symmetry_cell_setting monoclinic
_symmetry_space_group_name_Hall '-P 2yn'
_symmetry_space_group_name_H-M 'P 1 21/n 1'
_atom_sites_solution_hydrogens geom
_atom_sites_solution_primary direct
_atom_sites_solution_secondary difmap
_audit_creation_method SHELXL-97
_cell_angle_alpha 90.00
_cell_angle_beta 99.1520(10)
_cell_angle_gamma 90.00
_cell_formula_units_Z 4
_cell_length_a 12.2322(9)
_cell_length_b 21.8580(16)
_cell_length_c 15.8296(12)
_cell_measurement_reflns_used 8192
_cell_measurement_temperature 181(2)
_cell_measurement_theta_max 25
_cell_measurement_theta_min 3
_cell_volume 4178.5(5)
_computing_cell_refinement 'SAINT (Siemens, 1995)'
_computing_data_collection 'SMART (Siemens, 1995)'
_computing_data_reduction 'SAINT (Siemens, 1995)'
_computing_publication_material 'SHELXL-97 (Sheldrick, 2008)'
_computing_structure_refinement 'SHELXL-97 (Sheldrick, 2008)'
_computing_structure_solution 'SHELXS-97 (Sheldrick, 2008)'
_diffrn_ambient_temperature 181(2)
_diffrn_measured_fraction_theta_full 0.994
_diffrn_measured_fraction_theta_max 0.964
_diffrn_measurement_device_type SIEMENS_SMART_1K_CCD
_diffrn_measurement_method \w
_diffrn_radiation_monochromator graphite
_diffrn_radiation_source 'normal-focus sealed tube'
_diffrn_radiation_type MoK\a
_diffrn_radiation_wavelength 0.71073
_diffrn_reflns_av_R_equivalents 0.0935
_diffrn_reflns_av_sigmaI/netI 0.0880
_diffrn_reflns_limit_h_max 15
_diffrn_reflns_limit_h_min -15
_diffrn_reflns_limit_k_max 28
_diffrn_reflns_limit_k_min -27
_diffrn_reflns_limit_l_max 19
_diffrn_reflns_limit_l_min -20
_diffrn_reflns_number 43665
_diffrn_reflns_theta_full 26.50
_diffrn_reflns_theta_max 27.50
_diffrn_reflns_theta_min 2.17
_diffrn_standards_decay_% 0.0
_diffrn_standards_interval_time 900
_diffrn_standards_number 950
_exptl_absorpt_coefficient_mu 3.298
_exptl_absorpt_correction_T_max 0.768
_exptl_absorpt_correction_T_min 0.568
_exptl_absorpt_correction_type multi-scan
_exptl_absorpt_process_details 'SADABS (Sheldrick, 2000)'
_exptl_crystal_colour yellow
_exptl_crystal_density_diffrn 1.453
_exptl_crystal_description rod
_exptl_crystal_F_000 1784
_exptl_crystal_size_max 0.40
_exptl_crystal_size_mid 0.28
_exptl_crystal_size_min 0.08
_refine_diff_density_max 2.659
_refine_diff_density_min -4.452
_refine_diff_density_rms 0.177
_refine_ls_extinction_method none
_refine_ls_goodness_of_fit_ref 1.070
_refine_ls_hydrogen_treatment constr
_refine_ls_matrix_type full
_refine_ls_number_parameters 469
_refine_ls_number_reflns 9248
_refine_ls_number_restraints 0
_refine_ls_restrained_S_all 1.070
_refine_ls_R_factor_all 0.0963
_refine_ls_R_factor_gt 0.0658
_refine_ls_shift/su_max 0.000
_refine_ls_shift/su_mean 0.000
_refine_ls_structure_factor_coef Fsqd
_refine_ls_weighting_details 'calc w=1/[\s^2^(Fo^2^)+(0.05P)^2^+32P] where P=(Fo^2^+2Fc^2^)/3'
_refine_ls_weighting_scheme calc
_refine_ls_wR_factor_gt 0.1419
_refine_ls_wR_factor_ref 0.1511
_reflns_number_gt 6949
_reflns_number_total 9248
_reflns_threshold_expression I>2\s(I)
_cod_data_source_file ic401983h_si_003.cif
_cod_data_source_block acid
_cod_original_sg_symbol_H-M 'P 21/n'
_cod_database_code 4336731

loop_
_symmetry_equiv_pos_as_xyz
'x, y, z'
'-x+1/2, y+1/2, -z+1/2'
'-x, -y, -z'
'x-1/2, -y-1/2, z-1/2'

loop_
_atom_site_label
_atom_site_type_symbol
_atom_site_fract_x
_atom_site_fract_y
_atom_site_fract_z
_atom_site_U_iso_or_equiv
_atom_site_adp_type
_atom_site_occupancy
_atom_site_symmetry_multiplicity
_atom_site_calc_flag
_atom_site_refinement_flags
Ir1 Ir 0.12549(3) 0.195741(14) 0.359370(18) 0.02383(11) Uani 1 1 d .
P1 P 0.6229(2) 0.16683(12) 0.37788(15) 0.0383(6) Uani 1 1 d .
N4 N 0.2208(6) 0.1205(3) 0.4194(4) 0.0277(15) Uani 1 1 d .
F1 F 0.6269(9) 0.2362(4) 0.3954(6) 0.120(4) Uani 1 1 d .
C11 C 0.0242(6) 0.2562(3) 0.2910(5) 0.0238(17) Uani 1 1 d .
C19 C 0.2365(6) 0.2614(4) 0.4024(4) 0.0199(16) Uani 1 1 d .
N3 N 0.0127(6) 0.1204(3) 0.3298(4) 0.0275(15) Uani 1 1 d .
N1 N 0.1773(6) 0.1871(3) 0.2436(4) 0.0289(15) Uani 1 1 d .
C24 C 0.4900(8) 0.3513(4) 0.3670(6) 0.034(2) Uani 1 1 d .
O3 O 0.4825(5) 0.3418(3) 0.2835(4) 0.0406(15) Uani 1 1 d .
H3B H 0.5437 0.3494 0.2681 0.061 Uiso 1 1 calc R
O2 O -0.2336(5) 0.3564(3) 0.3682(4) 0.0385(15) Uani 1 1 d .
H2B H -0.2971 0.3633 0.3796 0.058 Uiso 1 1 calc R
N2 N 0.0730(5) 0.2157(3) 0.4740(4) 0.0273(15) Uani 1 1 d .
C13 C -0.0180(7) 0.1926(4) 0.5003(5) 0.0319(18) Uani 1 1 d .
H13A H -0.0627 0.1645 0.4643 0.038 Uiso 1 1 calc R
C5 C 0.1224(6) 0.2226(4) 0.1786(5) 0.0295(19) Uani 1 1 d .
C18 C 0.2308(7) 0.2814(4) 0.4871(5) 0.0297(19) Uani 1 1 d .
O4 O 0.5693(5) 0.3786(3) 0.4083(4) 0.0382(15) Uani 1 1 d .
C25 C -0.0880(7) 0.1209(4) 0.2831(5) 0.0327(19) Uani 1 1 d .
H25A H -0.1160 0.1583 0.2577 0.039 Uiso 1 1 calc R
C20 C 0.3215(7) 0.2860(4) 0.3644(5) 0.0263(18) Uani 1 1 d .
H20A H 0.3273 0.2745 0.3074 0.032 Uiso 1 1 calc R
C9 C -0.1405(7) 0.3209(4) 0.2580(5) 0.0298(19) Uani 1 1 d .
O1 O -0.3203(5) 0.3658(3) 0.2334(4) 0.0403(15) Uani 1 1 d .
C10 C -0.0637(6) 0.2888(4) 0.3173(5) 0.0253(17) Uani 1 1 d .
H10A H -0.0712 0.2891 0.3761 0.030 Uiso 1 1 calc R
C17 C 0.1386(7) 0.2566(4) 0.5246(5) 0.0319(19) Uani 1 1 d .
C3 C 0.2426(8) 0.1836(5) 0.0816(6) 0.046(3) Uani 1 1 d .
H3A H 0.2649 0.1828 0.0268 0.055 Uiso 1 1 calc R
C14 C -0.0479(8) 0.2081(4) 0.5768(5) 0.035(2) Uani 1 1 d .
H14A H -0.1131 0.1913 0.5931 0.042 Uiso 1 1 calc R
C36 C 0.0516(7) 0.0663(4) 0.3672(5) 0.0280(18) Uani 1 1 d .
C21 C 0.3987(7) 0.3272(4) 0.4071(6) 0.0320(19) Uani 1 1 d .
C16 C 0.1103(8) 0.2720(5) 0.6046(5) 0.042(2) Uani 1 1 d .
H16A H 0.1565 0.2992 0.6411 0.051 Uiso 1 1 calc R
F3 F 0.6689(7) 0.1781(4) 0.2910(4) 0.089(3) Uani 1 1 d .
F2 F 0.6153(12) 0.0965(4) 0.3608(6) 0.150(5) Uani 1 1 d .
C12 C -0.2391(7) 0.3501(4) 0.2847(5) 0.034(2) Uani 1 1 d .
C7 C -0.0425(8) 0.2923(5) 0.1452(5) 0.041(2) Uani 1 1 d .
H7A H -0.0330 0.2941 0.0868 0.049 Uiso 1 1 calc R
C26 C -0.1538(8) 0.0688(5) 0.2702(6) 0.043(2) Uani 1 1 d .
H26A H -0.2241 0.0706 0.2348 0.052 Uiso 1 1 calc R
C33 C 0.3731(8) 0.0677(4) 0.5008(6) 0.039(2) Uani 1 1 d .
H33A H 0.4477 0.0693 0.5291 0.047 Uiso 1 1 calc R
C35 C 0.1611(6) 0.0662(4) 0.4148(5) 0.0247(17) Uani 1 1 d .
C34 C 0.3240(7) 0.1190(4) 0.4610(5) 0.0305(19) Uani 1 1 d .
H34A H 0.3664 0.1555 0.4634 0.037 Uiso 1 1 calc R
C15 C 0.0176(8) 0.2486(4) 0.6312(5) 0.038(2) Uani 1 1 d .
H15A H -0.0016 0.2597 0.6850 0.046 Uiso 1 1 calc R
C1 C 0.2629(7) 0.1512(4) 0.2291(6) 0.034(2) Uani 1 1 d .
H1A H 0.3008 0.1273 0.2747 0.041 Uiso 1 1 calc R
C22 C 0.3911(7) 0.3454(4) 0.4916(6) 0.037(2) Uani 1 1 d .
H22A H 0.4439 0.3728 0.5215 0.044 Uiso 1 1 calc R
C4 C 0.1535(8) 0.2206(5) 0.0969(6) 0.042(2) Uani 1 1 d .
H4A H 0.1142 0.2443 0.0517 0.050 Uiso 1 1 calc R
C23 C 0.3066(8) 0.3230(4) 0.5300(6) 0.041(2) Uani 1 1 d .
H23A H 0.2996 0.3358 0.5863 0.049 Uiso 1 1 calc R
C29 C 0.0363(8) -0.0422(4) 0.4010(6) 0.044(2) Uani 1 1 d .
H29A H -0.0049 -0.0792 0.3955 0.053 Uiso 1 1 calc R
C6 C 0.0322(6) 0.2586(4) 0.2035(5) 0.0261(17) Uani 1 1 d .
C30 C 0.1366(9) -0.0419(4) 0.4468(7) 0.049(3) Uani 1 1 d .
H30A H 0.1650 -0.0787 0.4737 0.059 Uiso 1 1 calc R
C31 C 0.2032(7) 0.0117(4) 0.4572(6) 0.035(2) Uani 1 1 d .
C27 C -0.1173(8) 0.0147(5) 0.3087(6) 0.046(2) Uani 1 1 d .
H27A H -0.1626 -0.0208 0.3015 0.055 Uiso 1 1 calc R
F5 F 0.7406(6) 0.1598(6) 0.4287(6) 0.146(5) Uani 1 1 d .
C28 C -0.0125(7) 0.0126(4) 0.3588(6) 0.036(2) Uani 1 1 d .
C32 C 0.3149(8) 0.0150(5) 0.4994(6) 0.046(2) Uani 1 1 d .
H32A H 0.3489 -0.0203 0.5271 0.055 Uiso 1 1 calc R
F4 F 0.5747(6) 0.1549(4) 0.4647(5) 0.082(2) Uani 1 1 d .
C2 C 0.2974(8) 0.1483(5) 0.1484(5) 0.040(2) Uani 1 1 d .
H2A H 0.3572 0.1225 0.1397 0.048 Uiso 1 1 calc R
F6 F 0.5033(7) 0.1738(5) 0.3251(6) 0.121(4) Uani 1 1 d .
C8 C -0.1283(8) 0.3223(5) 0.1713(6) 0.044(2) Uani 1 1 d .
H8A H -0.1800 0.3441 0.1311 0.052 Uiso 1 1 calc R

loop_
_atom_site_aniso_label
_atom_site_aniso_U_11
_atom_site_aniso_U_22
_atom_site_aniso_U_33
_atom_site_aniso_U_23
_atom_site_aniso_U_13
_atom_site_aniso_U_12
Ir1 0.02721(17) 0.02552(17) 0.01765(15) 0.00039(14) 0.00020(10) 0.00112(15)
P1 0.0397(13) 0.0432(14) 0.0320(13) 0.0030(10) 0.0054(10) 0.0059(11)
N4 0.032(4) 0.035(4) 0.017(3) 0.002(3) 0.006(3) 0.008(3)
F1 0.222(12) 0.058(5) 0.087(6) -0.012(5) 0.044(7) -0.022(6)
C11 0.032(4) 0.019(4) 0.019(4) 0.003(3) 0.000(3) 0.000(3)
C19 0.017(4) 0.026(4) 0.017(4) -0.001(3) 0.004(3) 0.004(3)
N3 0.033(4) 0.029(4) 0.021(3) 0.000(3) 0.007(3) 0.000(3)
N1 0.031(4) 0.028(4) 0.027(3) -0.002(3) 0.005(3) -0.005(3)
C24 0.039(5) 0.028(5) 0.037(5) 0.000(4) 0.010(4) 0.005(4)
O3 0.038(4) 0.056(4) 0.028(3) 0.001(3) 0.007(3) -0.009(3)
O2 0.030(3) 0.053(4) 0.033(3) -0.004(3) 0.006(3) 0.012(3)
N2 0.014(3) 0.037(4) 0.030(4) -0.005(3) 0.002(3) 0.012(3)
C13 0.032(4) 0.036(5) 0.029(4) -0.001(4) 0.010(3) -0.001(4)
C5 0.021(4) 0.045(5) 0.022(4) 0.008(4) 0.000(3) -0.008(4)
C18 0.031(5) 0.032(5) 0.024(4) 0.004(3) -0.003(3) -0.004(4)
O4 0.030(3) 0.046(4) 0.041(3) -0.014(3) 0.012(3) -0.010(3)
C25 0.032(5) 0.036(5) 0.029(4) 0.000(4) 0.002(4) 0.001(4)
C20 0.036(5) 0.030(4) 0.013(3) 0.001(3) 0.001(3) 0.007(3)
C9 0.026(4) 0.033(5) 0.032(4) 0.008(3) 0.008(3) 0.001(3)
O1 0.036(3) 0.051(4) 0.034(3) 0.016(3) 0.006(3) 0.015(3)
C10 0.029(4) 0.026(4) 0.022(4) 0.004(3) 0.007(3) -0.001(3)
C17 0.036(5) 0.033(5) 0.027(4) 0.000(4) 0.003(3) 0.006(4)
C3 0.041(5) 0.075(8) 0.023(4) -0.011(4) 0.007(4) -0.002(5)
C14 0.039(5) 0.044(6) 0.024(4) 0.007(4) 0.014(4) 0.001(4)
C36 0.031(4) 0.029(5) 0.024(4) -0.001(3) 0.005(3) 0.002(3)
C21 0.033(5) 0.028(4) 0.037(5) 0.002(4) 0.011(4) 0.006(4)
C16 0.050(6) 0.054(6) 0.023(5) -0.009(4) 0.005(4) -0.008(5)
F3 0.110(6) 0.112(6) 0.053(4) 0.032(4) 0.034(4) 0.047(5)
F2 0.311(16) 0.060(6) 0.084(6) 0.007(5) 0.045(8) -0.020(8)
C12 0.035(5) 0.036(5) 0.032(5) 0.009(4) 0.009(4) 0.003(4)
C7 0.039(5) 0.064(7) 0.019(4) 0.007(4) 0.008(4) 0.011(5)
C26 0.036(5) 0.045(6) 0.048(6) -0.005(5) 0.006(4) -0.009(4)
C33 0.037(5) 0.045(6) 0.033(5) 0.001(4) -0.004(4) 0.010(4)
C35 0.026(4) 0.026(4) 0.025(4) -0.006(3) 0.012(3) 0.006(3)
C34 0.029(4) 0.039(5) 0.023(4) -0.007(4) 0.002(3) 0.002(4)
C15 0.051(6) 0.044(6) 0.023(4) -0.002(4) 0.013(4) 0.000(4)
C1 0.038(5) 0.029(5) 0.035(5) -0.002(4) 0.001(4) 0.006(4)
C22 0.029(5) 0.043(6) 0.037(5) -0.012(4) 0.005(4) -0.005(4)
C4 0.042(5) 0.059(6) 0.024(4) -0.005(4) 0.004(4) 0.005(5)
C23 0.050(6) 0.046(6) 0.025(4) -0.012(4) 0.003(4) -0.003(5)
C29 0.051(6) 0.028(5) 0.055(6) 0.003(4) 0.014(5) -0.014(4)
C6 0.024(4) 0.030(4) 0.023(4) 0.004(3) 0.000(3) -0.001(3)
C30 0.059(7) 0.026(5) 0.061(7) 0.006(5) 0.004(5) 0.005(5)
C31 0.037(5) 0.030(5) 0.036(5) 0.005(4) -0.004(4) 0.011(4)
C27 0.050(6) 0.037(6) 0.051(6) -0.012(5) 0.009(5) -0.015(5)
F5 0.039(4) 0.302(15) 0.093(6) 0.108(8) -0.004(4) 0.017(6)
C28 0.035(5) 0.037(5) 0.036(5) 0.000(4) 0.005(4) -0.003(4)
C32 0.055(6) 0.038(6) 0.041(5) 0.014(4) -0.005(5) 0.015(5)
F4 0.075(5) 0.115(7) 0.066(5) 0.007(4) 0.035(4) -0.012(5)
C2 0.043(5) 0.051(6) 0.026(4) -0.011(4) 0.008(4) 0.000(5)
F6 0.067(5) 0.205(11) 0.079(6) 0.032(6) -0.020(4) -0.021(6)
C8 0.041(5) 0.060(7) 0.031(5) 0.011(4) 0.006(4) 0.014(5)

loop_
_atom_type_symbol
_atom_type_description
_atom_type_scat_dispersion_real
_atom_type_scat_dispersion_imag
_atom_type_scat_source
C C 0.0033 0.0016 'International Tables Vol C Tables 4.2.6.8 and 6.1.1.4'
H H 0.0000 0.0000 'International Tables Vol C Tables 4.2.6.8 and 6.1.1.4'
N N 0.0061 0.0033 'International Tables Vol C Tables 4.2.6.8 and 6.1.1.4'
O O 0.0106 0.0060 'International Tables Vol C Tables 4.2.6.8 and 6.1.1.4'
F F 0.0171 0.0103 'International Tables Vol C Tables 4.2.6.8 and 6.1.1.4'
P P 0.1023 0.0942 'International Tables Vol C Tables 4.2.6.8 and 6.1.1.4'
Ir Ir -1.4442 7.9887 'International Tables Vol C Tables 4.2.6.8 and 6.1.1.4'

loop_
_geom_angle_atom_site_label_1
_geom_angle_atom_site_label_2
_geom_angle_atom_site_label_3
_geom_angle
C11 Ir1 C19 92.2(3)
C11 Ir1 N1 80.2(3)
C19 Ir1 N1 94.6(3)
C11 Ir1 N2 94.7(3)
C19 Ir1 N2 80.8(3)
N1 Ir1 N2 173.1(3)
C11 Ir1 N4 171.1(3)
C19 Ir1 N4 96.1(3)
N1 Ir1 N4 95.9(3)
N2 Ir1 N4 89.8(2)
C11 Ir1 N3 93.8(3)
C19 Ir1 N3 172.5(3)
N1 Ir1 N3 90.8(2)
N2 Ir1 N3 94.3(3)
N4 Ir1 N3 78.1(3)
F5 P1 F1 90.2(7)
F5 P1 F2 91.0(7)
F1 P1 F2 178.3(7)
F5 P1 F6 179.3(6)
F1 P1 F6 90.1(6)
F2 P1 F6 88.7(7)
F5 P1 F3 92.1(4)
F1 P1 F3 89.8(5)
F2 P1 F3 91.3(5)
F6 P1 F3 87.3(5)
F5 P1 F4 88.7(4)
F1 P1 F4 90.7(5)
F2 P1 F4 88.2(5)
F6 P1 F4 92.0(5)
F3 P1 F4 179.1(5)
C34 N4 C35 117.0(7)
C34 N4 Ir1 130.2(6)
C35 N4 Ir1 112.8(5)
C6 C11 C10 116.7(7)
C6 C11 Ir1 115.0(6)
C10 C11 Ir1 127.6(6)
C20 C19 C18 116.2(7)
C20 C19 Ir1 129.7(6)
C18 C19 Ir1 113.9(6)
C25 N3 C36 118.2(7)
C25 N3 Ir1 128.2(6)
C36 N3 Ir1 113.5(5)
C1 N1 C5 119.9(7)
C1 N1 Ir1 124.3(6)
C5 N1 Ir1 115.8(6)
O4 C24 O3 121.9(8)
O4 C24 C21 122.2(8)
O3 C24 C21 115.9(8)
C13 N2 C17 120.0(7)
C13 N2 Ir1 125.4(6)
C17 N2 Ir1 114.6(5)
N2 C13 C14 122.2(8)
N1 C5 C4 119.9(8)
N1 C5 C6 113.8(7)
C4 C5 C6 126.3(8)
C23 C18 C19 122.1(8)
C23 C18 C17 122.7(8)
C19 C18 C17 115.2(7)
N3 C25 C26 122.4(9)
C19 C20 C21 122.3(7)
C8 C9 C10 120.0(8)
C8 C9 C12 119.1(8)
C10 C9 C12 120.7(7)
C11 C10 C9 121.1(7)
N2 C17 C16 118.5(8)
N2 C17 C18 115.0(7)
C16 C17 C18 126.5(8)
C2 C3 C4 118.7(8)
C13 C14 C15 119.8(8)
N3 C36 C28 121.8(7)
N3 C36 C35 117.4(7)
C28 C36 C35 120.8(8)
C20 C21 C22 119.8(8)
C20 C21 C24 121.7(8)
C22 C21 C24 118.5(8)
C15 C16 C17 121.6(9)
O1 C12 O2 122.8(8)
O1 C12 C9 122.7(8)
O2 C12 C9 114.6(7)
C8 C7 C6 120.6(8)
C27 C26 C25 120.1(9)
C32 C33 C34 119.7(8)
N4 C35 C31 122.9(7)
N4 C35 C36 117.9(7)
C31 C35 C36 119.2(8)
N4 C34 C33 124.0(9)
C16 C15 C14 117.9(8)
N1 C1 C2 122.0(8)
C23 C22 C21 119.2(8)
C5 C4 C3 120.4(9)
C22 C23 C18 120.4(8)
C30 C29 C28 121.8(9)
C7 C6 C11 121.9(8)
C7 C6 C5 123.3(7)
C11 C6 C5 114.8(7)
C29 C30 C31 122.1(9)
C30 C31 C35 118.5(8)
C30 C31 C32 125.8(8)
C35 C31 C32 115.3(8)
C26 C27 C28 119.0(9)
C27 C28 C36 118.4(8)
C27 C28 C29 124.1(9)
C36 C28 C29 117.5(8)
C33 C32 C31 120.9(8)
C3 C2 C1 119.0(9)
C7 C8 C9 119.6(8)

loop_
_geom_bond_atom_site_label_1
_geom_bond_atom_site_label_2
_geom_bond_distance
Ir1 C11 2.006(7)
Ir1 C19 2.019(8)
Ir1 N1 2.041(7)
Ir1 N2 2.065(7)
Ir1 N4 2.147(7)
Ir1 N3 2.152(7)
P1 F5 1.541(7)
P1 F1 1.542(8)
P1 F2 1.561(9)
P1 F6 1.572(8)
P1 F3 1.587(7)
P1 F4 1.600(7)
N4 C34 1.327(10)
N4 C35 1.390(10)
C11 C6 1.406(11)
C11 C10 1.406(11)
C19 C20 1.389(11)
C19 C18 1.423(11)
N3 C25 1.332(10)
N3 C36 1.374(10)
N1 C1 1.357(11)
N1 C5 1.375(10)
C24 O4 1.234(10)
C24 O3 1.327(10)
C24 C21 1.468(12)
O2 C12 1.319(10)
N2 C13 1.348(11)
N2 C17 1.371(11)
C13 C14 1.362(11)
C5 C4 1.406(12)
C5 C6 1.460(12)
C18 C23 1.394(12)
C18 C17 1.460(12)
C25 C26 1.391(12)
C20 C21 1.398(12)
C9 C8 1.405(12)
C9 C10 1.406(11)
C9 C12 1.485(12)
O1 C12 1.228(10)
C17 C16 1.406(12)
C3 C2 1.393(13)
C3 C4 1.408(14)
C14 C15 1.397(12)
C36 C28 1.405(12)
C36 C35 1.428(11)
C21 C22 1.414(12)
C16 C15 1.369(13)
C7 C8 1.356(13)
C7 C6 1.399(11)
C26 C27 1.372(14)
C33 C32 1.353(14)
C33 C34 1.378(12)
C35 C31 1.423(11)
C1 C2 1.408(12)
C22 C23 1.370(13)
C29 C30 1.322(14)
C29 C28 1.452(13)
C30 C31 1.421(13)
C31 C32 1.424(13)
C27 C28 1.396(13)

loop_
_geom_hbond_atom_site_label_D
_geom_hbond_atom_site_label_H
_geom_hbond_atom_site_label_A
_geom_hbond_distance_DH
_geom_hbond_distance_HA
_geom_hbond_distance_DA
_geom_hbond_angle_DHA
_geom_hbond_site_symmetry_A
O2 H2B O4 0.84 1.79 2.634(8) 177.8 1_455
O3 H3B O1 0.84 1.87 2.708(9) 179.6 1_655

loop_
_geom_torsion_atom_site_label_1
_geom_torsion_atom_site_label_2
_geom_torsion_atom_site_label_3
_geom_torsion_atom_site_label_4
_geom_torsion
C11 Ir1 N4 C34 151.2(17)
C19 Ir1 N4 C34 -7.5(7)
N1 Ir1 N4 C34 87.8(7)
N2 Ir1 N4 C34 -88.2(7)
N3 Ir1 N4 C34 177.4(7)
C11 Ir1 N4 C35 -31(2)
C19 Ir1 N4 C35 170.3(5)
N1 Ir1 N4 C35 -94.4(5)
N2 Ir1 N4 C35 89.6(5)
N3 Ir1 N4 C35 -4.8(5)
C19 Ir1 C11 C6 98.9(6)
N1 Ir1 C11 C6 4.6(6)
N2 Ir1 C11 C6 179.8(6)
N4 Ir1 C11 C6 -60(2)
N3 Ir1 C11 C6 -85.5(6)
C19 Ir1 C11 C10 -91.5(7)
N1 Ir1 C11 C10 174.2(7)
N2 Ir1 C11 C10 -10.6(7)
N4 Ir1 C11 C10 109.7(18)
N3 Ir1 C11 C10 84.1(7)
C11 Ir1 C19 C20 -84.6(7)
N1 Ir1 C19 C20 -4.2(7)
N2 Ir1 C19 C20 -179.0(7)
N4 Ir1 C19 C20 92.2(7)
N3 Ir1 C19 C20 131.7(19)
C11 Ir1 C19 C18 100.8(6)
N1 Ir1 C19 C18 -178.8(6)
N2 Ir1 C19 C18 6.4(6)
N4 Ir1 C19 C18 -82.4(6)
N3 Ir1 C19 C18 -43(2)
C11 Ir1 N3 C25 -1.4(7)
C19 Ir1 N3 C25 142.2(19)
N1 Ir1 N3 C25 -81.7(7)
N2 Ir1 N3 C25 93.6(7)
N4 Ir1 N3 C25 -177.5(7)
C11 Ir1 N3 C36 -179.3(6)
C19 Ir1 N3 C36 -36(2)
N1 Ir1 N3 C36 100.4(6)
N2 Ir1 N3 C36 -84.3(5)
N4 Ir1 N3 C36 4.6(5)
C11 Ir1 N1 C1 176.3(7)
C19 Ir1 N1 C1 84.9(7)
N2 Ir1 N1 C1 132.8(19)
N4 Ir1 N1 C1 -11.7(7)
N3 Ir1 N1 C1 -89.9(7)
C11 Ir1 N1 C5 -1.0(6)
C19 Ir1 N1 C5 -92.4(6)
N2 Ir1 N1 C5 -44(2)
N4 Ir1 N1 C5 171.0(6)
N3 Ir1 N1 C5 92.8(6)
C11 Ir1 N2 C13 82.7(7)
C19 Ir1 N2 C13 174.2(7)
N1 Ir1 N2 C13 126(2)
N4 Ir1 N2 C13 -89.6(7)
N3 Ir1 N2 C13 -11.5(7)
C11 Ir1 N2 C17 -96.7(6)
C19 Ir1 N2 C17 -5.2(6)
N1 Ir1 N2 C17 -54(2)
N4 Ir1 N2 C17 91.0(6)
N3 Ir1 N2 C17 169.1(6)
C17 N2 C13 C14 -0.3(12)
Ir1 N2 C13 C14 -179.7(6)
C1 N1 C5 C4 1.5(12)
Ir1 N1 C5 C4 178.9(7)
C1 N1 C5 C6 179.9(7)
Ir1 N1 C5 C6 -2.7(9)
C20 C19 C18 C23 -0.5(12)
Ir1 C19 C18 C23 174.8(7)
C20 C19 C18 C17 178.0(7)
Ir1 C19 C18 C17 -6.7(9)
C36 N3 C25 C26 -0.9(12)
Ir1 N3 C25 C26 -178.7(6)
C18 C19 C20 C21 1.2(11)
Ir1 C19 C20 C21 -173.2(6)
C6 C11 C10 C9 1.4(11)
Ir1 C11 C10 C9 -168.0(6)
C8 C9 C10 C11 -1.9(13)
C12 C9 C10 C11 174.0(8)
C13 N2 C17 C16 1.8(12)
Ir1 N2 C17 C16 -178.8(7)
C13 N2 C17 C18 -176.4(7)
Ir1 N2 C17 C18 3.1(9)
C23 C18 C17 N2 -179.2(8)
C19 C18 C17 N2 2.3(11)
C23 C18 C17 C16 2.8(14)
C19 C18 C17 C16 -175.7(8)
N2 C13 C14 C15 -0.9(14)
C25 N3 C36 C28 -1.3(12)
Ir1 N3 C36 C28 176.9(6)
C25 N3 C36 C35 178.1(7)
Ir1 N3 C36 C35 -3.8(9)
C19 C20 C21 C22 -0.5(13)
C19 C20 C21 C24 178.1(8)
O4 C24 C21 C20 -166.8(8)
O3 C24 C21 C20 12.9(12)
O4 C24 C21 C22 11.9(13)
O3 C24 C21 C22 -168.4(8)
N2 C17 C16 C15 -2.1(14)
C18 C17 C16 C15 175.8(9)
C8 C9 C12 O1 13.4(14)
C10 C9 C12 O1 -162.5(9)
C8 C9 C12 O2 -168.2(8)
C10 C9 C12 O2 15.9(12)
N3 C25 C26 C27 2.4(14)
C34 N4 C35 C31 4.5(11)
Ir1 N4 C35 C31 -173.6(6)
C34 N4 C35 C36 -177.4(7)
Ir1 N4 C35 C36 4.5(8)
N3 C36 C35 N4 -0.5(10)
C28 C36 C35 N4 178.9(7)
N3 C36 C35 C31 177.7(7)
C28 C36 C35 C31 -2.9(12)
C35 N4 C34 C33 -1.6(12)
Ir1 N4 C34 C33 176.2(6)
C32 C33 C34 N4 -0.7(14)
C17 C16 C15 C14 0.9(15)
C13 C14 C15 C16 0.6(14)
C5 N1 C1 C2 -0.9(13)
Ir1 N1 C1 C2 -178.1(7)
C20 C21 C22 C23 -1.1(13)
C24 C21 C22 C23 -179.7(9)
N1 C5 C4 C3 -1.7(14)
C6 C5 C4 C3 -180.0(9)
C2 C3 C4 C5 1.4(15)
C21 C22 C23 C18 1.7(14)
C19 C18 C23 C22 -1.0(14)
C17 C18 C23 C22 -179.3(9)
C8 C7 C6 C11 -2.3(15)
C8 C7 C6 C5 176.4(9)
C10 C11 C6 C7 0.6(12)
Ir1 C11 C6 C7 171.4(7)
C10 C11 C6 C5 -178.2(7)
Ir1 C11 C6 C5 -7.4(9)
N1 C5 C6 C7 -172.3(8)
C4 C5 C6 C7 6.1(14)
N1 C5 C6 C11 6.5(10)
C4 C5 C6 C11 -175.2(9)
C28 C29 C30 C31 -0.5(17)
C29 C30 C31 C35 -1.7(15)
C29 C30 C31 C32 -174.6(10)
N4 C35 C31 C30 -178.6(8)
C36 C35 C31 C30 3.3(12)
N4 C35 C31 C32 -4.9(12)
C36 C35 C31 C32 177.0(8)
C25 C26 C27 C28 -1.7(15)
C26 C27 C28 C36 -0.3(14)
C26 C27 C28 C29 -178.5(9)
N3 C36 C28 C27 1.8(13)
C35 C36 C28 C27 -177.5(8)
N3 C36 C28 C29 -179.9(8)
C35 C36 C28 C29 0.8(12)
C30 C29 C28 C27 179.1(10)
C30 C29 C28 C36 1.0(15)
C34 C33 C32 C31 0.1(15)
C30 C31 C32 C33 175.6(10)
C35 C31 C32 C33 2.5(14)
C4 C3 C2 C1 -0.8(14)
N1 C1 C2 C3 0.6(14)
C6 C7 C8 C9 1.8(16)
C10 C9 C8 C7 0.2(15)
C12 C9 C8 C7 -175.7(9)
